data_4066764
loop_
_publ_author_name
'Dost\'al, Libor'
'Jambor, Roman'
'R\%u\<zi\<cka, Ale\<s'
'Jir\'asko, Robert'
'\<Cerno\<skov\'a, Eva'
'Bene\<s, Ludv\'ik'
'Proft, Frank de'

_publ_section_title
;
 [2 + 2] Cycloaddition of Carbon Disulfide to
 NCN-Chelated&#x2020;Organoantimony(III) and Organobismuth(III) Sulfides:
 Evidence for Terminal Sb&#x2212;S and Bi&#x2212;S Bonds in
 Solution&#x2021;
;
_journal_issue 20
_journal_name_full Organometallics
_journal_page_first 4486
_journal_paper_doi 10.1021/om100613x
_journal_volume 29
_journal_year 2010
_chemical_formula_moiety 'C13 H19 N2 S3 Sb'
_chemical_formula_sum 'C13 H19 N2 S3 Sb'
_chemical_formula_weight 421.23
_chemical_name_systematic
; 
 ? 
;
_space_group_IT_number 14
_symmetry_cell_setting monoclinic
_symmetry_space_group_name_Hall '-P 2ybc'
_symmetry_space_group_name_H-M 'P 1 21/c 1'
_atom_sites_solution_hydrogens geom
_atom_sites_solution_primary direct
_atom_sites_solution_secondary difmap
_audit_creation_method SHELXL-97
_cell_angle_alpha 90
_cell_angle_beta 121.371(4)
_cell_angle_gamma 90
_cell_formula_units_Z 4
_cell_length_a 11.5541(4)
_cell_length_b 8.7350(6)
_cell_length_c 18.9419(12)
_cell_measurement_reflns_used 22058
_cell_measurement_temperature 293(2)
_cell_measurement_theta_max 27.5
_cell_measurement_theta_min 1
_cell_volume 1632.25(18)
_computing_cell_refinement 'COLLECT and DENZO'
_computing_data_collection 'COLLECT (Hooft, 1998) and DENZO (Otwinowski & Minor, 1997)'
_computing_data_reduction 'COLLECT and DENZO'
_computing_molecular_graphics 'PLATON (Spek, 2003)'
_computing_publication_material 'SHELXL-97 (Sheldrick, 1997)'
_computing_structure_refinement 'SHELXL-97 (Sheldrick, 1997)'
_computing_structure_solution 'SIR92 (Altomare et al., 1994)'
_diffrn_ambient_temperature 150(1)
_diffrn_detector_area_resol_mean 9.091
_diffrn_measured_fraction_theta_full 0.990
_diffrn_measured_fraction_theta_max 0.990
_diffrn_measurement_device_type 'Bruker Nonius KappaCCD area detector'
_diffrn_measurement_method '\f and \w scans to fill the Ewald sphere'
_diffrn_radiation_monochromator graphite
_diffrn_radiation_source 'fine-focus sealed tube'
_diffrn_radiation_type MoK\a
_diffrn_radiation_wavelength 0.71073
_diffrn_reflns_av_R_equivalents 0.0428
_diffrn_reflns_av_sigmaI/netI 0.0238
_diffrn_reflns_limit_h_max 15
_diffrn_reflns_limit_h_min -13
_diffrn_reflns_limit_k_max 11
_diffrn_reflns_limit_k_min -11
_diffrn_reflns_limit_l_max 24
_diffrn_reflns_limit_l_min -24
_diffrn_reflns_number 21959
_diffrn_reflns_theta_full 27.50
_diffrn_reflns_theta_max 27.50
_diffrn_reflns_theta_min 2.28
_diffrn_standards_number 0
_exptl_absorpt_coefficient_mu 2.063
_exptl_absorpt_correction_T_max 0.858
_exptl_absorpt_correction_T_min 0.612
_exptl_absorpt_correction_type integration
_exptl_absorpt_process_details
;
Gaussian integration (Coppens, 1970)
;
_exptl_crystal_colour yellow
_exptl_crystal_density_diffrn 1.714
_exptl_crystal_density_method 'not measured'
_exptl_crystal_description plate
_exptl_crystal_F_000 840
_exptl_crystal_size_max 0.41
_exptl_crystal_size_mid 0.26
_exptl_crystal_size_min 0.13
_refine_diff_density_max 0.386
_refine_diff_density_min -0.776
_refine_diff_density_rms 0.094
_refine_ls_extinction_method none
_refine_ls_goodness_of_fit_ref 1.119
_refine_ls_hydrogen_treatment constr
_refine_ls_matrix_type full
_refine_ls_number_parameters 172
_refine_ls_number_reflns 3711
_refine_ls_number_restraints 0
_refine_ls_restrained_S_all 1.119
_refine_ls_R_factor_all 0.0289
_refine_ls_R_factor_gt 0.0221
_refine_ls_shift/su_max 0.002
_refine_ls_shift/su_mean 0.000
_refine_ls_structure_factor_coef Fsqd
_refine_ls_weighting_details 'calc w=1/[\s^2^(Fo^2^)+(0.0232P)^2^+1.0974P] where P=(Fo^2^+2Fc^2^)/3'
_refine_ls_weighting_scheme calc
_refine_ls_wR_factor_gt 0.0495
_refine_ls_wR_factor_ref 0.0539
_reflns_number_gt 3292
_reflns_number_total 3711
_reflns_threshold_expression >2sigma(I)
_cod_data_source_file om100613x_si_001.cif
_cod_data_source_block shelxl
_cod_depositor_comments
;
The following automatic conversions were performed:

'_symmetry_cell_setting' value 'Monoclinic' changed to 'monoclinic'
according to /home/saulius/struct/CIF-dictionaries/cif_core.dic
dictionary named 'cif_core.dic' version 2.4.1 from 2010-06-29.

Automatic conversion script
Id: cif_fix_values 1715 2011-07-08 13:25:40Z adriana 
;
_cod_original_sg_symbol_H-M 'P 21/c'
_cod_database_code 4066764

loop_
_symmetry_equiv_pos_as_xyz
'x, y, z'
'-x, y+1/2, -z+1/2'
'-x, -y, -z'
'x, -y-1/2, z-1/2'

loop_
_atom_site_label
_atom_site_type_symbol
_atom_site_fract_x
_atom_site_fract_y
_atom_site_fract_z
_atom_site_U_iso_or_equiv
_atom_site_adp_type
_atom_site_occupancy
_atom_site_symmetry_multiplicity
_atom_site_calc_flag
_atom_site_refinement_flags
Sb1 Sb 0.114366(14) 0.451701(16) 0.957944(8) 0.01939(6) Uani 1 1 d .
S2 S -0.03231(6) 0.21478(7) 0.93330(4) 0.02897(13) Uani 1 1 d .
S1 S -0.12040(6) 0.48449(7) 0.82929(4) 0.02978(13) Uani 1 1 d .
N2 N 0.29386(19) 0.2564(2) 1.05333(12) 0.0247(4) Uani 1 1 d .
N1 N 0.1521(2) 0.6847(2) 0.88742(12) 0.0251(4) Uani 1 1 d .
C10 C 0.3015(2) 0.1517(3) 0.99540(15) 0.0275(5) Uani 1 1 d .
H10A H 0.2279 0.0783 0.9744 0.033 Uiso 1 1 d R
H10B H 0.3863 0.0958 1.0241 0.033 Uiso 1 1 d R
C7 C 0.1492(3) 0.6170(3) 0.81542(14) 0.0294(5) Uani 1 1 d .
H7A H 0.1935 0.6853 0.7963 0.035 Uiso 1 1 d R
H7B H 0.0561 0.6034 0.7708 0.035 Uiso 1 1 d R
C8 C 0.2890(3) 0.7377(3) 0.94935(16) 0.0336(6) Uani 1 1 d .
H8A H 0.3501 0.6521 0.9692 0.040 Uiso 1 1 d R
H8B H 0.2871 0.7841 0.9947 0.040 Uiso 1 1 d R
H8C H 0.3192 0.8114 0.9248 0.040 Uiso 1 1 d R
C6 C 0.2936(2) 0.2391(3) 0.92488(14) 0.0238(5) Uani 1 1 d .
C1 C 0.2177(2) 0.3737(3) 0.89778(13) 0.0208(4) Uani 1 1 d .
C2 C 0.2205(2) 0.4642(3) 0.83833(14) 0.0245(5) Uani 1 1 d .
C12 C 0.2701(3) 0.1729(3) 1.11185(16) 0.0362(6) Uani 1 1 d .
H12A H 0.1899 0.1115 1.0820 0.043 Uiso 1 1 d R
H12B H 0.2587 0.2447 1.1461 0.043 Uiso 1 1 d R
H12C H 0.3464 0.1081 1.1458 0.043 Uiso 1 1 d R
C11 C 0.4177(2) 0.3484(3) 1.09928(15) 0.0341(6) Uani 1 1 d .
H11A H 0.4067 0.4215 1.1332 0.041 Uiso 1 1 d R
H11B H 0.4344 0.4013 1.0610 0.041 Uiso 1 1 d R
H11C H 0.4930 0.2825 1.1336 0.041 Uiso 1 1 d R
C3 C 0.2929(3) 0.4150(3) 0.80261(15) 0.0314(5) Uani 1 1 d .
H3 H 0.2956 0.4754 0.7631 0.038 Uiso 1 1 d R
C5 C 0.3640(2) 0.1915(3) 0.88739(15) 0.0312(5) Uani 1 1 d .
H5 H 0.4129 0.1005 0.9039 0.037 Uiso 1 1 d R
C4 C 0.3615(3) 0.2776(3) 0.82597(16) 0.0344(6) Uani 1 1 d .
H4 H 0.4060 0.2433 0.7998 0.041 Uiso 1 1 d R
C9 C 0.0566(3) 0.8125(3) 0.86284(17) 0.0361(6) Uani 1 1 d .
H9A H 0.0849 0.8942 0.8412 0.043 Uiso 1 1 d R
H9B H 0.0549 0.8483 0.9102 0.043 Uiso 1 1 d R
H9C H -0.0324 0.7790 0.8212 0.043 Uiso 1 1 d R
S3 S -0.32689(7) 0.26394(9) 0.81523(5) 0.04318(18) Uani 1 1 d .
C13 C -0.1674(2) 0.3176(3) 0.85700(14) 0.0269(5) Uani 1 1 d .

loop_
_atom_site_aniso_label
_atom_site_aniso_U_11
_atom_site_aniso_U_22
_atom_site_aniso_U_33
_atom_site_aniso_U_23
_atom_site_aniso_U_13
_atom_site_aniso_U_12
Sb1 0.02034(8) 0.02091(9) 0.01903(8) -0.00145(5) 0.01174(6) 0.00137(5)
S2 0.0263(3) 0.0256(3) 0.0359(3) 0.0005(2) 0.0168(3) -0.0018(2)
S1 0.0246(3) 0.0353(3) 0.0253(3) 0.0033(2) 0.0101(2) 0.0040(2)
N2 0.0264(10) 0.0254(10) 0.0229(10) 0.0029(8) 0.0133(8) 0.0034(8)
N1 0.0289(10) 0.0226(10) 0.0261(10) 0.0032(8) 0.0160(8) 0.0014(8)
C10 0.0281(11) 0.0247(12) 0.0298(12) 0.0008(10) 0.0152(10) 0.0079(9)
C7 0.0383(13) 0.0294(13) 0.0228(11) 0.0048(9) 0.0176(11) -0.0003(10)
C8 0.0366(14) 0.0264(13) 0.0366(14) -0.0044(10) 0.0182(12) -0.0061(10)
C6 0.0205(10) 0.0258(12) 0.0237(11) -0.0058(9) 0.0104(9) -0.0013(9)
C1 0.0202(10) 0.0245(11) 0.0185(10) -0.0034(8) 0.0106(8) -0.0011(8)
C2 0.0252(11) 0.0285(12) 0.0206(11) -0.0051(9) 0.0124(9) -0.0055(9)
C12 0.0440(15) 0.0389(15) 0.0305(13) 0.0137(11) 0.0227(12) 0.0115(12)
C11 0.0274(12) 0.0404(14) 0.0237(12) -0.0017(11) 0.0058(10) 0.0001(10)
C3 0.0319(13) 0.0428(14) 0.0253(12) -0.0087(10) 0.0190(11) -0.0102(11)
C5 0.0237(12) 0.0376(14) 0.0312(13) -0.0085(10) 0.0135(10) 0.0057(10)
C4 0.0281(12) 0.0511(16) 0.0322(13) -0.0135(12) 0.0214(11) -0.0026(11)
C9 0.0422(15) 0.0267(13) 0.0432(15) 0.0082(11) 0.0249(13) 0.0084(11)
S3 0.0229(3) 0.0545(4) 0.0473(4) -0.0153(3) 0.0149(3) -0.0089(3)
C13 0.0253(11) 0.0320(13) 0.0235(11) -0.0103(9) 0.0127(10) -0.0018(9)

loop_
_atom_type_symbol
_atom_type_description
_atom_type_scat_dispersion_real
_atom_type_scat_dispersion_imag
_atom_type_scat_source
C C 0.0033 0.0016 'International Tables Vol C Tables 4.2.6.8 and 6.1.1.4'
H H 0.0000 0.0000 'International Tables Vol C Tables 4.2.6.8 and 6.1.1.4'
N N 0.0061 0.0033 'International Tables Vol C Tables 4.2.6.8 and 6.1.1.4'
S S 0.1246 0.1234 'International Tables Vol C Tables 4.2.6.8 and 6.1.1.4'
Sb Sb -0.5866 1.5461 'International Tables Vol C Tables 4.2.6.8 and 6.1.1.4'

loop_
_exptl_crystal_face_index_h
_exptl_crystal_face_index_k
_exptl_crystal_face_index_l
_exptl_crystal_face_perp_dist
0 1 0 0.009
0 -1 0 0.065
0 0 1 0.070
-1 0 1 0.109
1 0 -1 0.099
0 0 -1 0.129

loop_
_geom_angle_atom_site_label_1
_geom_angle_atom_site_label_2
_geom_angle_atom_site_label_3
_geom_angle
C1 Sb1 S1 97.89(6)
C1 Sb1 S2 98.35(6)
S1 Sb1 S2 69.05(2)
C1 Sb1 N2 72.16(7)
S1 Sb1 N2 144.72(5)
S2 Sb1 N2 78.84(5)
C1 Sb1 N1 71.72(7)
S1 Sb1 N1 78.45(5)
S2 Sb1 N1 144.46(5)
N2 Sb1 N1 126.45(6)
C13 S2 Sb1 87.49(8)
C13 S1 Sb1 87.77(8)
C10 N2 C12 111.31(19)
C10 N2 C11 111.44(19)
C12 N2 C11 109.4(2)
C10 N2 Sb1 103.24(13)
C12 N2 Sb1 117.53(15)
C11 N2 Sb1 103.59(14)
C9 N1 C8 109.5(2)
C9 N1 C7 111.23(19)
C8 N1 C7 111.20(19)
C9 N1 Sb1 117.48(15)
C8 N1 Sb1 103.63(14)
C7 N1 Sb1 103.50(13)
N2 C10 C6 110.49(19)
N2 C10 H10A 109.8
C6 C10 H10A 109.7
N2 C10 H10B 109.4
C6 C10 H10B 109.3
H10A C10 H10B 108.1
N1 C7 C2 110.09(18)
N1 C7 H7A 109.7
C2 C7 H7A 109.7
N1 C7 H7B 109.7
C2 C7 H7B 109.5
H7A C7 H7B 108.1
N1 C8 H8A 109.5
N1 C8 H8B 109.3
H8A C8 H8B 109.5
N1 C8 H8C 109.7
H8A C8 H8C 109.5
H8B C8 H8C 109.5
C5 C6 C1 119.1(2)
C5 C6 C10 121.4(2)
C1 C6 C10 119.5(2)
C2 C1 C6 120.2(2)
C2 C1 Sb1 120.25(16)
C6 C1 Sb1 119.27(16)
C1 C2 C3 119.5(2)
C1 C2 C7 119.8(2)
C3 C2 C7 120.7(2)
N2 C12 H12A 109.6
N2 C12 H12B 109.4
H12A C12 H12B 109.5
N2 C12 H12C 109.4
H12A C12 H12C 109.5
H12B C12 H12C 109.5
N2 C11 H11A 109.5
N2 C11 H11B 109.5
H11A C11 H11B 109.5
N2 C11 H11C 109.5
H11A C11 H11C 109.5
H11B C11 H11C 109.5
C4 C3 C2 120.3(2)
C4 C3 H3 119.9
C2 C3 H3 119.9
C4 C5 C6 120.5(2)
C4 C5 H5 119.6
C6 C5 H5 119.8
C5 C4 C3 120.3(2)
C5 C4 H4 120.1
C3 C4 H4 119.6
N1 C9 H9A 109.5
N1 C9 H9B 109.2
H9A C9 H9B 109.5
N1 C9 H9C 109.6
H9A C9 H9C 109.5
H9B C9 H9C 109.5
S3 C13 S2 123.40(15)
S3 C13 S1 122.86(15)
S2 C13 S1 113.74(13)

loop_
_geom_bond_atom_site_label_1
_geom_bond_atom_site_label_2
_geom_bond_distance
Sb1 C1 2.146(2)
Sb1 S1 2.5487(6)
Sb1 S2 2.5591(6)
Sb1 N2 2.5641(19)
Sb1 N1 2.5929(19)
S2 C13 1.727(2)
S1 C13 1.730(3)
N2 C10 1.466(3)
N2 C12 1.467(3)
N2 C11 1.467(3)
N1 C9 1.465(3)
N1 C8 1.470(3)
N1 C7 1.471(3)
C10 C6 1.499(3)
C10 H10A 0.9700
C10 H10B 0.9700
C7 C2 1.508(3)
C7 H7A 0.9701
C7 H7B 0.9700
C8 H8A 0.9600
C8 H8B 0.9600
C8 H8C 0.9600
C6 C5 1.394(3)
C6 C1 1.395(3)
C1 C2 1.390(3)
C2 C3 1.390(3)
C12 H12A 0.9600
C12 H12B 0.9599
C12 H12C 0.9600
C11 H11A 0.9599
C11 H11B 0.9601
C11 H11C 0.9600
C3 C4 1.378(4)
C3 H3 0.9299
C5 C4 1.372(4)
C5 H5 0.9300
C4 H4 0.9300
C9 H9A 0.9600
C9 H9B 0.9599
C9 H9C 0.9600
S3 C13 1.650(2)
